data_1564624
loop_
_publ_author_name
'Zhang, Ju-Wen'
'Wang, Cen-Ru'
'Liu, Wen-Hua'
'Xu, Shuang'
'Liu, Bin-Qiu'

_publ_section_title
;
 Two kinds of 2,4-dichlorobenzoate-based lanthanide coordination polymers
 tuned by 4,4&#x2032;-bipyridine: Syntheses, structures,
 photoluminescence, and magnetism
;
_journal_name_full 'Inorganica Chimica Acta'
_journal_page_first 119648
_journal_paper_doi 10.1016/j.ica.2020.119648
_journal_volume 508
_journal_year 2020
_chemical_formula_moiety 'C26 H15 Cl6 Gd N O7'
_chemical_formula_sum 'C26 H15 Cl6 Gd N O7'
_chemical_formula_weight 823.34
_space_group_crystal_system triclinic
_space_group_IT_number 2
_space_group_name_Hall '-P 1'
_space_group_name_H-M_alt 'P -1'
_atom_sites_solution_hydrogens mixed
_atom_sites_solution_primary dual
_audit_contact_author_name
;
;
_audit_creation_date 2019-09-21
_audit_creation_method
;
Olex2 1.2
(compiled 2018.05.29 svn.r3508 for OlexSys, GUI svn.r5506)
;
_cell_angle_alpha 112.4890(10)
_cell_angle_beta 104.1720(10)
_cell_angle_gamma 93.5290(10)
_cell_formula_units_Z 2
_cell_length_a 8.7131(4)
_cell_length_b 13.4379(7)
_cell_length_c 14.8739(7)
_cell_measurement_reflns_used 7521
_cell_measurement_temperature 296(2)
_cell_measurement_theta_max 28.378
_cell_measurement_theta_min 2.448
_cell_volume 1536.52(13)
_computing_cell_refinement 'SAINT v8.34A (Bruker, 2013)'
_computing_data_reduction 'SAINT v8.34A (Bruker, 2013)'
_computing_molecular_graphics 'Olex2 (Dolomanov et al., 2009)'
_computing_publication_material 'Olex2 (Dolomanov et al., 2009)'
_computing_structure_refinement 'ShelXL (Sheldrick, 2015)'
_computing_structure_solution 'ShelXT (Sheldrick, 2015)'
_diffrn_ambient_temperature 296.15
_diffrn_measured_fraction_theta_full 0.996
_diffrn_measured_fraction_theta_max 0.988
_diffrn_measurement_device_type 'Bruker D8 Venture'
_diffrn_radiation_type MoK\a
_diffrn_radiation_wavelength 0.71073
_diffrn_reflns_av_R_equivalents 0.0148
_diffrn_reflns_av_unetI/netI 0.0314
_diffrn_reflns_Laue_measured_fraction_full 0.996
_diffrn_reflns_Laue_measured_fraction_max 0.988
_diffrn_reflns_limit_h_max 11
_diffrn_reflns_limit_h_min -11
_diffrn_reflns_limit_k_max 11
_diffrn_reflns_limit_k_min -17
_diffrn_reflns_limit_l_max 19
_diffrn_reflns_limit_l_min -12
_diffrn_reflns_number 11153
_diffrn_reflns_point_group_measured_fraction_full 0.996
_diffrn_reflns_point_group_measured_fraction_max 0.988
_diffrn_reflns_theta_full 25.242
_diffrn_reflns_theta_max 28.377
_diffrn_reflns_theta_min 1.549
_exptl_absorpt_coefficient_mu 2.723
_exptl_absorpt_correction_T_max 0.7457
_exptl_absorpt_correction_T_min 0.6041
_exptl_absorpt_correction_type multi-scan
_exptl_absorpt_process_details SADABS
_exptl_crystal_colour colourless
_exptl_crystal_colour_primary colourless
_exptl_crystal_density_diffrn 1.780
_exptl_crystal_description block
_exptl_crystal_F_000 800
_refine_diff_density_max 2.106
_refine_diff_density_min -1.726
_refine_diff_density_rms 0.146
_refine_ls_extinction_coef .
_refine_ls_extinction_method none
_refine_ls_goodness_of_fit_ref 1.070
_refine_ls_hydrogen_treatment constr
_refine_ls_matrix_type full
_refine_ls_number_parameters 444
_refine_ls_number_reflns 7599
_refine_ls_number_restraints 135
_refine_ls_restrained_S_all 1.092
_refine_ls_R_factor_all 0.0478
_refine_ls_R_factor_gt 0.0405
_refine_ls_shift/su_max 0.001
_refine_ls_shift/su_mean 0.000
_refine_ls_structure_factor_coef Fsqd
_refine_ls_weighting_details 'w=1/[\s^2^(Fo^2^)+(0.0494P)^2^+5.6490P] where P=(Fo^2^+2Fc^2^)/3'
_refine_ls_weighting_scheme calc
_refine_ls_wR_factor_gt 0.0982
_refine_ls_wR_factor_ref 0.1040
_reflns_Friedel_coverage 0.000
_reflns_Friedel_fraction_full .
_reflns_Friedel_fraction_max .
_reflns_number_gt 6840
_reflns_number_total 7599
_reflns_threshold_expression 'I > 2\s(I)'
_cod_data_source_file ICA-2020-508-119648.cif
_cod_data_source_block 6
_cod_database_code 1564624
_shelx_shelxl_version_number 2018/3
_shelx_space_group_comment
;
The symmetry employed for this shelxl refinement is uniquely defined
by the following loop, which should always be used as a source of
symmetry information in preference to the above space-group names.
They are only intended as comments.
;
_olex2_refinement_description
;
1. Fixed Uiso
 At 1.2 times of:
  All C(H) groups
 At 1.5 times of:
  All O(H,H) groups
2. Uiso/Uaniso restraints and constraints
Uanis(Cl1) \\sim Ueq, Uanis(Cl1A) \\sim Ueq, Uanis(Cl2A) \\sim Ueq, Uanis(Cl2)
\\sim Ueq: with sigma of 0.01 and sigma for terminal atoms of 0.02
3. Rigid body (RIGU) restrains
 C2, C3, C4, C5, C6, C7, Cl1A, C4A, C3A, Cl2, C5A, Cl2A, C7A, Cl1, C6A, C1
 with sigma for 1-2 distances of 0.004 and sigma for 1-3 distances of 0.004
4. Others
 Sof(H10)=Sof(Cl3A)=1-FVAR(1)
 Sof(Cl3)=Sof(H14)=FVAR(1)
 Sof(Cl1)=Sof(C7A)=Sof(H7AA)=Sof(C6A)=Sof(H6A)=Sof(C5A)=Sof(C4A)=Sof(H4A)=
 Sof(C3A)=Sof(Cl2A)=1-FVAR(2)
 Sof(Cl2)=Sof(C3)=Sof(C4)=Sof(H4)=Sof(C5)=Sof(C6)=Sof(H6)=Sof(C7)=Sof(H7)=
 Sof(Cl1A)=FVAR(2)
5.a Riding coordinates:
 O7(H7A,H7B)
5.b Aromatic/amide H refined with riding coordinates:
 C4(H4), C6(H6), C7(H7), C10(H10), C11(H11), C13(H13), C14(H14), C18(H18),
 C20(H20), C21(H21), C22(H22), C23(H23), C25(H25), C26(H26), C7A(H7AA),
 C6A(H6A), C4A(H4A)
;
_olex2_submission_special_instructions 'No special instructions were received'

loop_
_space_group_symop_operation_xyz
'x, y, z'
'-x, -y, -z'

loop_
_atom_site_label
_atom_site_type_symbol
_atom_site_fract_x
_atom_site_fract_y
_atom_site_fract_z
_atom_site_U_iso_or_equiv
_atom_site_adp_type
_atom_site_occupancy
_atom_site_site_symmetry_order
_atom_site_calc_flag
_atom_site_refinement_flags_posn
_atom_site_refinement_flags_adp
_atom_site_refinement_flags_occupancy
_atom_site_disorder_assembly
_atom_site_disorder_group
Gd1 Gd 0.77329(2) 0.97162(2) 0.41144(2) 0.02014(7) Uani 1 1 d . . . . .
Cl2 Cl 0.7389(7) 0.3352(3) 0.3154(3) 0.0816(15) Uani 0.547(6) 1 d . U P A 1
Cl3 Cl 0.6229(14) 0.5772(6) 0.1219(6) 0.111(4) Uani 0.315(7) 1 d . . P B 1
Cl4 Cl 0.2332(4) 0.2974(2) 0.1563(4) 0.1657(19) Uani 1 1 d . . . . .
Cl5 Cl 1.0295(4) 1.0562(2) 0.17889(18) 0.0929(7) Uani 1 1 d . . . . .
Cl6 Cl 1.2391(3) 0.7351(3) -0.07513(15) 0.1200(12) Uani 1 1 d . . . . .
O1 O 0.9633(4) 0.8822(3) 0.4790(2) 0.0304(7) Uani 1 1 d . . . . .
O2 O 1.1746(4) 0.8344(3) 0.5544(3) 0.0451(9) Uani 1 1 d . . . . .
O3 O 0.6803(5) 0.7816(3) 0.2858(3) 0.0443(9) Uani 1 1 d . . . . .
O4 O 0.5810(5) 0.8296(3) 0.4139(3) 0.0441(9) Uani 1 1 d . . . . .
O5 O 0.9656(4) 0.9523(3) 0.3218(2) 0.0349(8) Uani 1 1 d . . . . .
O6 O 1.2178(4) 0.9591(3) 0.4093(2) 0.0321(7) Uani 1 1 d . . . . .
O7 O 0.5261(4) 1.0458(3) 0.4223(2) 0.0298(7) Uani 1 1 d . . . . .
H7A H 0.445428 0.996414 0.415560 0.045 Uiso 1 1 d R . . . .
H7B H 0.539428 1.094934 0.482970 0.045 Uiso 1 1 d R . . . .
N1 N 0.6407(5) 0.9792(4) 0.2374(3) 0.0328(9) Uani 1 1 d . . . . .
C1 C 1.0332(5) 0.8115(4) 0.5006(4) 0.0308(9) Uani 1 1 d . U . . .
C2 C 0.9458(7) 0.6964(5) 0.4577(4) 0.0459(13) Uani 1 1 d . U . . .
C3 C 0.902(2) 0.6450(10) 0.5091(9) 0.060(4) Uani 0.547(6) 1 d . U P A 1
C4 C 0.836(2) 0.5341(11) 0.4658(11) 0.072(5) Uani 0.547(6) 1 d . U P A 1
H4 H 0.800196 0.502873 0.504587 0.086 Uiso 0.547(6) 1 calc R . P A 1
C5 C 0.8246(18) 0.4731(10) 0.3688(9) 0.043(3) Uani 0.547(6) 1 d . U P A 1
C6 C 0.875(2) 0.5193(12) 0.3111(11) 0.060(4) Uani 0.547(6) 1 d . U P A 1
H6 H 0.868977 0.476792 0.243732 0.072 Uiso 0.547(6) 1 calc R . P A 1
C7 C 0.935(3) 0.6290(15) 0.3538(14) 0.052(4) Uani 0.547(6) 1 d . U P A 1
H7 H 0.969262 0.660538 0.314788 0.062 Uiso 0.547(6) 1 calc R . P A 1
C8 C 0.5948(5) 0.7584(4) 0.3335(4) 0.0334(10) Uani 1 1 d . . . . .
C9 C 0.5066(7) 0.6435(5) 0.2931(5) 0.0460(13) Uani 1 1 d . . . . .
C10 C 0.5064(9) 0.5681(6) 0.1992(6) 0.0621(18) Uani 1 1 d . . . . .
H10 H 0.565993 0.589303 0.163441 0.075 Uiso 0.685(7) 1 calc R . P B 2
C11 C 0.4208(12) 0.4611(6) 0.1548(8) 0.086(3) Uani 1 1 d . . . . .
H11 H 0.420292 0.413028 0.090107 0.103 Uiso 1 1 calc R . . . .
C12 C 0.3397(11) 0.4297(7) 0.2081(10) 0.096(3) Uani 1 1 d . . . . .
C13 C 0.3361(16) 0.4996(9) 0.3001(11) 0.132(5) Uani 1 1 d . . . . .
H13 H 0.277502 0.477072 0.335494 0.159 Uiso 1 1 calc R . . . .
C14 C 0.4204(13) 0.6061(8) 0.3424(8) 0.100(4) Uani 1 1 d . . . . .
H14 H 0.417753 0.653472 0.406587 0.120 Uiso 0.315(7) 1 calc R . P B 1
C15 C 1.1085(5) 0.9415(4) 0.3292(3) 0.0276(9) Uani 1 1 d . . . . .
C16 C 1.1520(5) 0.8970(5) 0.2306(3) 0.0368(11) Uani 1 1 d . . . . .
C17 C 1.1114(7) 0.9379(5) 0.1563(4) 0.0470(13) Uani 1 1 d . . . . .
C18 C 1.1397(9) 0.8878(7) 0.0630(5) 0.067(2) Uani 1 1 d . . . . .
H18 H 1.112072 0.915976 0.014167 0.080 Uiso 1 1 calc R . . . .
C19 C 1.2081(9) 0.7974(8) 0.0442(5) 0.072(2) Uani 1 1 d . . . . .
C20 C 1.2570(11) 0.7583(8) 0.1153(6) 0.088(3) Uani 1 1 d . . . . .
H20 H 1.308878 0.698020 0.101750 0.106 Uiso 1 1 calc R . . . .
C21 C 1.2291(8) 0.8090(6) 0.2097(5) 0.0619(19) Uani 1 1 d . . . . .
H21 H 1.263482 0.782347 0.259180 0.074 Uiso 1 1 calc R . . . .
C22 C 0.5695(7) 1.0610(5) 0.2296(4) 0.0419(12) Uani 1 1 d . . . . .
H22 H 0.556250 1.113806 0.288262 0.050 Uiso 1 1 calc R . . . .
C23 C 0.5134(8) 1.0727(5) 0.1387(4) 0.0461(14) Uani 1 1 d . . . . .
H23 H 0.464638 1.132190 0.138074 0.055 Uiso 1 1 calc R . . . .
C24 C 0.5301(6) 0.9960(4) 0.0496(3) 0.0321(10) Uani 1 1 d . . . . .
C25 C 0.6059(7) 0.9110(5) 0.0580(4) 0.0434(13) Uani 1 1 d . . . . .
H25 H 0.621175 0.857083 0.000595 0.052 Uiso 1 1 calc R . . . .
C26 C 0.6592(7) 0.9061(5) 0.1517(4) 0.0411(12) Uani 1 1 d . . . . .
H26 H 0.710694 0.848434 0.155054 0.049 Uiso 1 1 calc R . . . .
Cl3A Cl 0.4262(12) 0.6702(4) 0.4667(6) 0.244(6) Uani 0.685(7) 1 d . . P B 2
Cl1A Cl 1.0228(10) 0.6418(7) 0.2937(6) 0.199(5) Uani 0.547(6) 1 d . U P A 2
Cl1 Cl 0.9047(15) 0.7221(6) 0.6305(5) 0.199(5) Uani 0.453(6) 1 d . U P A 1
C7A C 0.825(2) 0.6886(19) 0.5249(19) 0.075(4) Uani 0.453(6) 1 d . U P A 2
H7AA H 0.814598 0.748439 0.579736 0.090 Uiso 0.453(6) 1 calc R . P A 2
C6A C 0.742(3) 0.585(2) 0.492(2) 0.103(7) Uani 0.453(6) 1 d . U P A 2
H6A H 0.676348 0.572527 0.529355 0.124 Uiso 0.453(6) 1 calc R . P A 2
C5A C 0.750(3) 0.501(2) 0.409(3) 0.104(7) Uani 0.453(6) 1 d . U P A 2
C4A C 0.836(3) 0.5107(19) 0.348(3) 0.096(8) Uani 0.453(6) 1 d . U P A 2
H4A H 0.832205 0.451681 0.288128 0.115 Uiso 0.453(6) 1 calc R . P A 2
C3A C 0.934(5) 0.613(2) 0.377(2) 0.075(7) Uani 0.453(6) 1 d . U P A 2
Cl2A Cl 0.6394(13) 0.3724(7) 0.3730(11) 0.182(6) Uani 0.453(6) 1 d . U P A 2

loop_
_atom_site_aniso_label
_atom_site_aniso_U_11
_atom_site_aniso_U_22
_atom_site_aniso_U_33
_atom_site_aniso_U_23
_atom_site_aniso_U_13
_atom_site_aniso_U_12
Gd1 0.01625(10) 0.02975(12) 0.01550(10) 0.01055(8) 0.00436(6) 0.00427(7)
Cl2 0.128(4) 0.0292(16) 0.065(2) 0.0118(14) 0.010(2) -0.0211(18)
Cl3 0.171(10) 0.064(5) 0.083(5) -0.001(4) 0.065(6) 0.001(5)
Cl4 0.127(3) 0.0509(14) 0.278(5) 0.021(2) 0.075(3) -0.0283(15)
Cl5 0.150(2) 0.0840(15) 0.0831(14) 0.0604(13) 0.0526(15) 0.0389(15)
Cl6 0.1086(18) 0.164(3) 0.0426(10) -0.0139(13) 0.0455(11) -0.0079(17)
O1 0.0274(15) 0.0327(17) 0.0321(16) 0.0171(14) 0.0041(12) 0.0053(13)
O2 0.0338(18) 0.037(2) 0.055(2) 0.0229(18) -0.0082(16) 0.0042(15)
O3 0.060(2) 0.041(2) 0.0292(17) 0.0116(16) 0.0144(17) -0.0016(18)
O4 0.044(2) 0.035(2) 0.052(2) 0.0093(17) 0.0266(18) -0.0006(16)
O5 0.0215(14) 0.063(2) 0.0229(15) 0.0199(15) 0.0075(12) 0.0109(14)
O6 0.0217(14) 0.053(2) 0.0190(14) 0.0124(14) 0.0048(11) 0.0072(13)
O7 0.0232(14) 0.0447(19) 0.0269(15) 0.0168(14) 0.0123(12) 0.0097(13)
N1 0.035(2) 0.047(2) 0.0188(16) 0.0162(17) 0.0050(15) 0.0133(17)
C1 0.030(2) 0.033(2) 0.030(2) 0.0160(19) 0.0050(17) 0.0066(18)
C2 0.048(3) 0.035(3) 0.046(3) 0.023(2) -0.010(2) -0.001(2)
C3 0.097(11) 0.037(5) 0.037(5) 0.009(4) 0.020(6) -0.011(6)
C4 0.124(14) 0.041(6) 0.048(6) 0.021(5) 0.024(7) -0.015(7)
C5 0.056(7) 0.023(5) 0.043(5) 0.015(4) 0.001(5) -0.005(5)
C6 0.091(11) 0.034(6) 0.044(6) 0.008(5) 0.019(6) -0.013(6)
C7 0.075(9) 0.033(6) 0.048(6) 0.020(4) 0.017(7) -0.001(6)
C8 0.026(2) 0.033(3) 0.035(2) 0.012(2) 0.0032(18) 0.0045(18)
C9 0.036(3) 0.036(3) 0.059(3) 0.014(3) 0.012(2) 0.003(2)
C10 0.066(4) 0.043(4) 0.059(4) 0.009(3) 0.011(3) -0.004(3)
C11 0.090(6) 0.043(4) 0.093(6) 0.002(4) 0.017(5) -0.005(4)
C12 0.076(6) 0.037(4) 0.152(10) 0.016(5) 0.037(6) -0.013(4)
C13 0.153(11) 0.080(7) 0.165(12) 0.024(7) 0.104(10) -0.034(7)
C14 0.116(8) 0.071(6) 0.098(7) 0.002(5) 0.069(6) -0.025(5)
C15 0.0220(18) 0.043(3) 0.0204(18) 0.0136(18) 0.0084(15) 0.0073(17)
C16 0.024(2) 0.060(3) 0.023(2) 0.013(2) 0.0067(16) 0.007(2)
C17 0.049(3) 0.063(4) 0.030(2) 0.019(3) 0.014(2) 0.003(3)
C18 0.067(4) 0.102(6) 0.028(3) 0.024(3) 0.017(3) -0.004(4)
C19 0.058(4) 0.107(6) 0.027(3) -0.001(3) 0.021(3) 0.004(4)
C20 0.090(6) 0.110(7) 0.061(5) 0.014(5) 0.041(4) 0.054(5)
C21 0.065(4) 0.083(5) 0.041(3) 0.021(3) 0.023(3) 0.040(4)
C22 0.059(3) 0.050(3) 0.020(2) 0.015(2) 0.012(2) 0.023(3)
C23 0.070(4) 0.050(3) 0.023(2) 0.019(2) 0.010(2) 0.029(3)
C24 0.033(2) 0.047(3) 0.019(2) 0.0163(19) 0.0057(17) 0.011(2)
C25 0.058(3) 0.058(3) 0.018(2) 0.016(2) 0.012(2) 0.027(3)
C26 0.054(3) 0.052(3) 0.022(2) 0.017(2) 0.010(2) 0.028(3)
Cl3A 0.467(13) 0.070(3) 0.229(7) -0.004(3) 0.285(9) -0.040(5)
Cl1A 0.178(7) 0.165(7) 0.163(6) -0.059(5) 0.115(6) -0.025(5)
Cl1 0.378(12) 0.097(4) 0.074(4) -0.030(3) 0.125(6) -0.113(6)
C7A 0.063(10) 0.074(10) 0.107(13) 0.066(9) 0.016(8) -0.002(8)
C6A 0.076(12) 0.096(11) 0.154(19) 0.091(12) 0.005(12) -0.017(10)
C5A 0.071(12) 0.067(10) 0.159(19) 0.074(10) -0.033(13) -0.020(11)
C4A 0.101(17) 0.030(8) 0.119(18) 0.027(10) -0.022(12) -0.001(9)
C3A 0.094(15) 0.035(8) 0.072(11) 0.010(7) 0.004(11) 0.003(8)
Cl2A 0.153(7) 0.081(5) 0.273(12) 0.100(7) -0.031(7) -0.047(5)

loop_
_atom_type_symbol
_atom_type_description
_atom_type_scat_dispersion_real
_atom_type_scat_dispersion_imag
_atom_type_scat_source
C C 0.0033 0.0016 'International Tables Vol C Tables 4.2.6.8 and 6.1.1.4'
H H 0.0000 0.0000 'International Tables Vol C Tables 4.2.6.8 and 6.1.1.4'
Cl Cl 0.1484 0.1585 'International Tables Vol C Tables 4.2.6.8 and 6.1.1.4'
Gd Gd -0.1653 3.9035 'International Tables Vol C Tables 4.2.6.8 and 6.1.1.4'
N N 0.0061 0.0033 'International Tables Vol C Tables 4.2.6.8 and 6.1.1.4'
O O 0.0106 0.0060 'International Tables Vol C Tables 4.2.6.8 and 6.1.1.4'

loop_
_geom_angle_atom_site_label_1
_geom_angle_atom_site_label_2
_geom_angle_atom_site_label_3
_geom_angle
_geom_angle_site_symmetry_1
_geom_angle_site_symmetry_3
O1 Gd1 Gd1 34.12(7) 2_776 2_776
O1 Gd1 Gd1 38.87(8) . 2_776
O1 Gd1 O1 72.99(12) . 2_776
O1 Gd1 O2 123.58(11) . 2_776
O1 Gd1 O3 78.73(13) . .
O1 Gd1 O4 82.38(13) . .
O1 Gd1 O6 76.26(11) . 2_776
O1 Gd1 O7 144.86(11) . .
O1 Gd1 N1 138.89(12) . .
O1 Gd1 C1 98.66(12) . 2_776
O1 Gd1 C1 25.68(11) 2_776 2_776
O1 Gd1 C8 151.72(12) 2_776 .
O1 Gd1 C8 78.74(12) . .
O2 Gd1 Gd1 84.71(8) 2_776 2_776
O2 Gd1 O1 50.60(10) 2_776 2_776
O2 Gd1 O3 148.21(13) 2_776 .
O2 Gd1 O4 143.23(13) 2_776 .
O2 Gd1 N1 75.45(13) 2_776 .
O2 Gd1 C1 24.92(12) 2_776 2_776
O2 Gd1 C8 157.62(13) 2_776 .
O3 Gd1 Gd1 113.71(10) . 2_776
O3 Gd1 O1 141.94(12) . 2_776
O3 Gd1 O4 52.32(12) . .
O3 Gd1 N1 73.31(13) . .
O3 Gd1 C1 154.77(13) . 2_776
O3 Gd1 C8 26.07(13) . .
O4 Gd1 Gd1 116.75(10) . 2_776
O4 Gd1 O1 143.54(12) . 2_776
O4 Gd1 N1 102.71(14) . .
O4 Gd1 C1 152.78(13) . 2_776
O4 Gd1 C8 26.27(13) . .
O5 Gd1 Gd1 66.60(7) . 2_776
O5 Gd1 O1 74.18(11) . .
O5 Gd1 O1 68.80(11) . 2_776
O5 Gd1 O2 85.34(14) . 2_776
O5 Gd1 O3 79.41(13) . .
O5 Gd1 O4 129.68(13) . .
O5 Gd1 O6 135.36(10) . 2_776
O5 Gd1 O7 140.96(11) . .
O5 Gd1 N1 71.55(12) . .
O5 Gd1 C1 75.78(13) . 2_776
O5 Gd1 C8 104.39(14) . .
O6 Gd1 Gd1 69.33(7) 2_776 2_776
O6 Gd1 O1 71.00(11) 2_776 2_776
O6 Gd1 O2 83.95(14) 2_776 2_776
O6 Gd1 O3 126.04(12) 2_776 .
O6 Gd1 O4 77.39(12) 2_776 .
O6 Gd1 N1 144.85(12) 2_776 .
O6 Gd1 C1 76.49(13) 2_776 2_776
O6 Gd1 C8 101.73(13) 2_776 .
O7 Gd1 Gd1 137.92(8) . 2_776
O7 Gd1 O1 113.58(11) . 2_776
O7 Gd1 O2 71.32(12) . 2_776
O7 Gd1 O3 104.25(13) . .
O7 Gd1 O4 73.20(12) . .
O7 Gd1 O6 74.06(10) . 2_776
O7 Gd1 N1 72.50(11) . .
O7 Gd1 C1 92.31(12) . 2_776
O7 Gd1 C8 89.26(13) . .
N1 Gd1 Gd1 134.77(9) . 2_776
N1 Gd1 O1 113.56(12) . 2_776
N1 Gd1 C1 94.30(13) . 2_776
N1 Gd1 C8 88.39(14) . .
C1 Gd1 Gd1 59.79(9) 2_776 2_776
C8 Gd1 Gd1 117.61(10) . 2_776
C8 Gd1 C1 177.19(13) . 2_776
Gd1 O1 Gd1 107.01(12) . 2_776
C1 O1 Gd1 89.2(3) . 2_776
C1 O1 Gd1 163.7(3) . .
C1 O2 Gd1 98.7(3) . 2_776
C8 O3 Gd1 94.0(3) . .
C8 O4 Gd1 92.7(3) . .
C15 O5 Gd1 142.0(3) . .
C15 O6 Gd1 133.2(3) . 2_776
Gd1 O7 H7A 112.7 . .
Gd1 O7 H7B 110.0 . .
H7A O7 H7B 102.3 . .
C22 N1 Gd1 123.0(3) . .
C22 N1 C26 116.1(4) . .
C26 N1 Gd1 120.4(3) . .
O1 C1 Gd1 65.1(2) . 2_776
O1 C1 C2 119.5(4) . .
O2 C1 Gd1 56.3(3) . 2_776
O2 C1 O1 121.4(4) . .
O2 C1 C2 119.1(4) . .
C2 C1 Gd1 175.4(3) . 2_776
C1 C2 C7A 109.2(9) . .
C3 C2 C1 126.6(7) . .
C3 C2 C7 115.6(9) . .
C7 C2 C1 116.7(8) . .
C3A C2 C1 132.8(15) . .
C3A C2 C7A 117.3(18) . .
C2 C3 C4 123.6(11) . .
C2 C3 Cl1 117.3(9) . .
C4 C3 Cl1 118.6(10) . .
C3 C4 H4 120.0 . .
C5 C4 C3 119.9(12) . .
C5 C4 H4 120.0 . .
C4 C5 Cl2 119.3(11) . .
C4 C5 C6 120.2(12) . .
C6 C5 Cl2 120.5(10) . .
C5 C6 H6 120.4 . .
C7 C6 C5 119.1(13) . .
C7 C6 H6 120.4 . .
C2 C7 H7 119.3 . .
C6 C7 C2 121.5(12) . .
C6 C7 H7 119.3 . .
O3 C8 Gd1 59.9(3) . .
O3 C8 O4 120.9(5) . .
O3 C8 C9 119.2(5) . .
O4 C8 Gd1 61.0(3) . .
O4 C8 C9 119.8(5) . .
C9 C8 Gd1 177.6(4) . .
C10 C9 C8 120.0(6) . .
C14 C9 C8 124.6(6) . .
C14 C9 C10 115.3(6) . .
C9 C10 Cl3 129.1(6) . .
C9 C10 H10 118.4 . .
C9 C10 C11 123.1(8) . .
C11 C10 Cl3 107.3(7) . .
C11 C10 H10 118.4 . .
C10 C11 H11 120.9 . .
C12 C11 C10 118.2(9) . .
C12 C11 H11 120.9 . .
C11 C12 Cl4 119.8(8) . .
C13 C12 Cl4 119.1(8) . .
C13 C12 C11 121.1(8) . .
C12 C13 H13 120.1 . .
C12 C13 C14 119.8(9) . .
C14 C13 H13 120.1 . .
C9 C14 C13 122.4(8) . .
C9 C14 H14 118.8 . .
C9 C14 Cl3A 126.2(7) . .
C13 C14 H14 118.8 . .
C13 C14 Cl3A 110.5(8) . .
O5 C15 O6 126.9(4) . .
O5 C15 C16 116.1(4) . .
O6 C15 C16 116.9(4) . .
C17 C16 C15 123.5(5) . .
C21 C16 C15 119.1(5) . .
C21 C16 C17 117.3(5) . .
C16 C17 Cl5 121.2(4) . .
C18 C17 Cl5 117.3(6) . .
C18 C17 C16 121.4(7) . .
C17 C18 H18 120.6 . .
C19 C18 C17 118.8(7) . .
C19 C18 H18 120.6 . .
C18 C19 Cl6 117.6(7) . .
C20 C19 Cl6 120.6(7) . .
C20 C19 C18 121.8(6) . .
C19 C20 H20 120.3 . .
C19 C20 C21 119.4(8) . .
C21 C20 H20 120.3 . .
C16 C21 C20 121.0(7) . .
C16 C21 H21 119.5 . .
C20 C21 H21 119.5 . .
N1 C22 H22 118.0 . .
N1 C22 C23 123.9(5) . .
C23 C22 H22 118.0 . .
C22 C23 H23 120.0 . .
C24 C23 C22 120.0(5) . .
C24 C23 H23 120.0 . .
C23 C24 C24 122.1(6) . 2_675
C23 C24 C25 116.1(4) . .
C25 C24 C24 121.8(5) . 2_675
C24 C25 H25 120.0 . .
C24 C25 C26 120.1(5) . .
C26 C25 H25 120.0 . .
N1 C26 C25 123.8(5) . .
N1 C26 H26 118.1 . .
C25 C26 H26 118.1 . .
C2 C7A H7AA 123.3 . .
C6A C7A C2 113(2) . .
C6A C7A H7AA 123.3 . .
C7A C6A H6A 118.6 . .
C5A C6A C7A 123(3) . .
C5A C6A H6A 118.6 . .
C6A C5A C4A 123(2) . .
C6A C5A Cl2A 120(3) . .
C4A C5A Cl2A 117(3) . .
C5A C4A H4A 120.6 . .
C5A C4A C3A 119(3) . .
C3A C4A H4A 120.6 . .
C2 C3A Cl1A 113.4(18) . .
C2 C3A C4A 124(3) . .
C4A C3A Cl1A 122(2) . .

loop_
_geom_bond_atom_site_label_1
_geom_bond_atom_site_label_2
_geom_bond_distance
_geom_bond_site_symmetry_2
Gd1 Gd1 4.0156(4) 2_776
Gd1 O1 2.635(3) 2_776
Gd1 O1 2.355(3) .
Gd1 O2 2.447(4) 2_776
Gd1 O3 2.454(4) .
Gd1 O4 2.477(4) .
Gd1 O5 2.353(3) .
Gd1 O6 2.444(3) 2_776
Gd1 O7 2.443(3) .
Gd1 N1 2.607(4) .
Gd1 C1 2.906(5) 2_776
Gd1 C8 2.828(5) .
Cl2 C5 1.742(13) .
Cl3 C10 1.739(12) .
Cl4 C12 1.736(8) .
Cl5 C17 1.731(7) .
Cl6 C19 1.746(6) .
O1 C1 1.259(6) .
O2 C1 1.239(6) .
O3 C8 1.246(6) .
O4 C8 1.253(6) .
O5 C15 1.245(5) .
O6 C15 1.258(5) .
O7 H7A 0.8956 .
O7 H7B 0.8639 .
N1 C22 1.324(7) .
N1 C26 1.333(6) .
C1 C2 1.498(7) .
C2 C3 1.310(13) .
C2 C7 1.437(19) .
C2 C7A 1.64(2) .
C2 C3A 1.26(3) .
C3 C4 1.395(18) .
C3 Cl1 1.698(13) .
C4 H4 0.9300 .
C4 C5 1.333(19) .
C5 C6 1.371(18) .
C6 H6 0.9300 .
C6 C7 1.37(2) .
C7 H7 0.9300 .
C8 C9 1.501(7) .
C9 C10 1.376(9) .
C9 C14 1.363(10) .
C10 H10 0.9300 .
C10 C11 1.401(10) .
C11 H11 0.9300 .
C11 C12 1.341(14) .
C12 C13 1.341(15) .
C13 H13 0.9300 .
C13 C14 1.392(12) .
C14 H14 0.9300 .
C14 Cl3A 1.701(11) .
C15 C16 1.511(6) .
C16 C17 1.395(8) .
C16 C21 1.366(8) .
C17 C18 1.383(8) .
C18 H18 0.9300 .
C18 C19 1.350(12) .
C19 C20 1.345(13) .
C20 H20 0.9300 .
C20 C21 1.397(9) .
C21 H21 0.9300 .
C22 H22 0.9300 .
C22 C23 1.392(7) .
C23 H23 0.9300 .
C23 C24 1.381(7) .
C24 C24 1.488(8) 2_675
C24 C25 1.386(7) .
C25 H25 0.9300 .
C25 C26 1.386(6) .
C26 H26 0.9300 .
Cl1A C3A 1.76(3) .
C7A H7AA 0.9300 .
C7A C6A 1.38(3) .
C6A H6A 0.9300 .
C6A C5A 1.34(5) .
C5A C4A 1.36(4) .
C5A Cl2A 1.74(2) .
C4A H4A 0.9300 .
C4A C3A 1.43(4) .

loop_
_geom_torsion_atom_site_label_1
_geom_torsion_atom_site_label_2
_geom_torsion_atom_site_label_3
_geom_torsion_atom_site_label_4
_geom_torsion
_geom_torsion_site_symmetry_1
_geom_torsion_site_symmetry_2
_geom_torsion_site_symmetry_3
_geom_torsion_site_symmetry_4
Gd1 O1 C1 Gd1 177.7(11) . . . 2_776
Gd1 O1 C1 O2 177.0(8) . . . .
Gd1 O1 C1 O2 -0.8(5) 2_776 . . .
Gd1 O1 C1 C2 -178.9(4) 2_776 . . .
Gd1 O1 C1 C2 -1.2(14) . . . .
Gd1 O2 C1 O1 0.8(5) 2_776 . . .
Gd1 O2 C1 C2 179.0(4) 2_776 . . .
Gd1 O3 C8 O4 3.0(5) . . . .
Gd1 O3 C8 C9 -177.4(4) . . . .
Gd1 O4 C8 O3 -3.0(5) . . . .
Gd1 O4 C8 C9 177.4(4) . . . .
Gd1 O5 C15 O6 -15.7(9) . . . .
Gd1 O5 C15 C16 161.0(4) . . . .
Gd1 O6 C15 O5 -3.2(8) 2_776 . . .
Gd1 O6 C15 C16 -179.9(3) 2_776 . . .
Gd1 N1 C22 C23 172.8(5) . . . .
Gd1 N1 C26 C25 -173.5(5) . . . .
Cl2 C5 C6 C7 176.9(18) . . . .
Cl3 C10 C11 C12 170.7(9) . . . .
Cl4 C12 C13 C14 -179.8(11) . . . .
Cl5 C17 C18 C19 178.0(6) . . . .
Cl6 C19 C20 C21 -179.3(7) . . . .
O1 C1 C2 C3 -114.0(12) . . . .
O1 C1 C2 C7 78.7(14) . . . .
O1 C1 C2 C7A -79.7(8) . . . .
O1 C1 C2 C3A 90(2) . . . .
O2 C1 C2 C3 67.8(13) . . . .
O2 C1 C2 C7 -99.5(14) . . . .
O2 C1 C2 C7A 102.1(9) . . . .
O2 C1 C2 C3A -88(2) . . . .
O3 C8 C9 C10 -7.1(8) . . . .
O3 C8 C9 C14 174.4(8) . . . .
O4 C8 C9 C10 172.6(6) . . . .
O4 C8 C9 C14 -6.0(11) . . . .
O5 C15 C16 C17 49.3(7) . . . .
O5 C15 C16 C21 -127.7(6) . . . .
O6 C15 C16 C17 -133.6(5) . . . .
O6 C15 C16 C21 49.4(7) . . . .
N1 C22 C23 C24 0.2(10) . . . .
C1 C2 C3 C4 -173.0(14) . . . .
C1 C2 C3 Cl1 15(2) . . . .
C1 C2 C7 C6 171.9(18) . . . .
C1 C2 C7A C6A -178.8(14) . . . .
C1 C2 C3A Cl1A -7(4) . . . .
C1 C2 C3A C4A -177.0(19) . . . .
C2 C3 C4 C5 5(3) . . . .
C2 C7A C6A C5A -4(3) . . . .
C3 C2 C7 C6 3(3) . . . .
C3 C4 C5 Cl2 -179.1(14) . . . .
C3 C4 C5 C6 -1(3) . . . .
C4 C5 C6 C7 -1(3) . . . .
C5 C6 C7 C2 0(3) . . . .
C7 C2 C3 C4 -6(3) . . . .
C7 C2 C3 Cl1 -177.2(16) . . . .
C8 C9 C10 Cl3 11.6(12) . . . .
C8 C9 C10 C11 -177.0(7) . . . .
C8 C9 C14 C13 177.7(11) . . . .
C8 C9 C14 Cl3A -13.9(16) . . . .
C9 C10 C11 C12 -2.3(14) . . . .
C10 C9 C14 C13 -0.9(17) . . . .
C10 C9 C14 Cl3A 167.5(9) . . . .
C10 C11 C12 Cl4 -179.5(7) . . . .
C10 C11 C12 C13 2.0(18) . . . .
C11 C12 C13 C14 -1(2) . . . .
C12 C13 C14 C9 1(2) . . . .
C12 C13 C14 Cl3A -169.3(13) . . . .
C14 C9 C10 Cl3 -169.7(10) . . . .
C14 C9 C10 C11 1.7(13) . . . .
C15 C16 C17 Cl5 8.6(8) . . . .
C15 C16 C17 C18 -173.5(5) . . . .
C15 C16 C21 C20 173.4(7) . . . .
C16 C17 C18 C19 0.0(10) . . . .
C17 C16 C21 C20 -3.8(11) . . . .
C17 C18 C19 Cl6 179.0(5) . . . .
C17 C18 C19 C20 -3.6(12) . . . .
C18 C19 C20 C21 3.3(14) . . . .
C19 C20 C21 C16 0.5(14) . . . .
C21 C16 C17 Cl5 -174.3(5) . . . .
C21 C16 C17 C18 3.6(9) . . . .
C22 N1 C26 C25 -1.2(9) . . . .
C22 C23 C24 C24 179.1(6) . . . 2_675
C22 C23 C24 C25 -0.8(9) . . . .
C23 C24 C25 C26 0.4(9) . . . .
C24 C24 C25 C26 -179.5(6) 2_675 . . .
C24 C25 C26 N1 0.7(10) . . . .
C26 N1 C22 C23 0.8(9) . . . .
Cl1 C3 C4 C5 176.2(17) . . . .
C7A C2 C3A Cl1A 162.8(16) . . . .
C7A C2 C3A C4A -8(4) . . . .
C7A C6A C5A C4A -3(4) . . . .
C7A C6A C5A Cl2A -179.5(17) . . . .
C6A C5A C4A C3A 5(4) . . . .
C5A C4A C3A C2 1(5) . . . .
C5A C4A C3A Cl1A -169(2) . . . .
C3A C2 C7A C6A 9(3) . . . .
Cl2A C5A C4A C3A -178(2) . . . .
